data_7020167
loop_
_publ_author_name
'Bonnitcha, Paul D.'
'Kim, Byung J.'
'Hocking, Rosalie K.'
'Clegg, Jack K.'
'Turner, Peter'
'Neville, Suzanne M.'
'Hambley, Trevor W.'

_publ_section_title
;
 Cobalt complexes with tripodal ligands: implications for the design of
 drug chaperones.
;
_journal_issue 37
_journal_name_full 'Dalton transactions (Cambridge, England : 2003)'
_journal_page_first 11293
_journal_page_last 11304
_journal_paper_doi 10.1039/c2dt30727h
_journal_volume 41
_journal_year 2012
_chemical_formula_moiety 'C28 H27 Co N4 O2, 2(Cl O4)'
_chemical_formula_sum 'C28 H27 Cl2 Co N4 O10'
_chemical_formula_weight 709.37
_chemical_name_systematic
;
?
;
_space_group_IT_number 14
_symmetry_cell_setting monoclinic
_symmetry_Int_Tables_number 14
_symmetry_space_group_name_Hall '-P 2yn'
_symmetry_space_group_name_H-M 'P 1 21/n 1'
_atom_sites_solution_hydrogens geom
_atom_sites_solution_primary direct
_atom_sites_solution_secondary difmap
_audit_creation_method SHELXL-97
_cell_angle_alpha 90.00
_cell_angle_beta 106.166(6)
_cell_angle_gamma 90.00
_cell_formula_units_Z 4
_cell_length_a 12.011(2)
_cell_length_b 18.474(3)
_cell_length_c 13.884(3)
_cell_measurement_reflns_used 3471
_cell_measurement_temperature 90(2)
_cell_measurement_theta_max 23.99
_cell_measurement_theta_min 2.68
_cell_volume 2958.9(9)
_computing_cell_refinement 'SAINT (Bruker-Nonius, 2003)'
_computing_data_collection 'APEX (Bruker-Nonius, 2003)'
_computing_data_reduction 'SAINT (Bruker-Nonius, 2003), XPREP (Bruker-Nonius, 2003)'
_computing_molecular_graphics
;ORTEP-3 (Farrugia, 1997)
WINGX-32 (Farrugia, 1999)
POV-Ray 3.5 (Cason, 2002)
WebLab ViewerPro 3.7 (Molecular Simulations, 2000)
;
_computing_publication_material 'enCIFer 1.1 (CCDC, 2005)'
_computing_structure_refinement 'SHELXL-97 (Sheldrick, 1997)'
_computing_structure_solution 'SIR97 (Altomare, et. al. 1997)'
_diffrn_ambient_temperature 90(2)
_diffrn_measured_fraction_theta_full 0.998
_diffrn_measured_fraction_theta_max 0.998
_diffrn_measurement_device_type APEXII-FR591
_diffrn_measurement_method \w+\f
_diffrn_radiation_monochromator graphite
_diffrn_radiation_source 'rotating anode'
_diffrn_radiation_type MoK\a
_diffrn_radiation_wavelength 0.71073
_diffrn_reflns_av_R_equivalents 0.0711
_diffrn_reflns_av_sigmaI/netI 0.0819
_diffrn_reflns_limit_h_max 16
_diffrn_reflns_limit_h_min -16
_diffrn_reflns_limit_k_max 24
_diffrn_reflns_limit_k_min -24
_diffrn_reflns_limit_l_max 18
_diffrn_reflns_limit_l_min -18
_diffrn_reflns_number 26163
_diffrn_reflns_theta_full 28.72
_diffrn_reflns_theta_max 28.72
_diffrn_reflns_theta_min 2.64
_diffrn_standards_decay_% 0
_diffrn_standards_interval_count 0
_diffrn_standards_interval_time 0
_diffrn_standards_number 0
_exptl_absorpt_coefficient_mu 0.826
_exptl_absorpt_correction_T_max 0.7458
_exptl_absorpt_correction_T_min 0.6793
_exptl_absorpt_correction_type multi-scan
_exptl_absorpt_process_details 'SADABS (Sheldrick, 2007)'
_exptl_crystal_colour red
_exptl_crystal_density_diffrn 1.592
_exptl_crystal_density_method 'not measured'
_exptl_crystal_description prism
_exptl_crystal_F_000 1456
_exptl_crystal_size_max 0.28
_exptl_crystal_size_mid 0.20
_exptl_crystal_size_min 0.13
_refine_diff_density_max 0.905
_refine_diff_density_min -0.524
_refine_diff_density_rms 0.100
_refine_ls_extinction_method none
_refine_ls_goodness_of_fit_ref 1.033
_refine_ls_hydrogen_treatment constr
_refine_ls_matrix_type full
_refine_ls_number_parameters 407
_refine_ls_number_reflns 7646
_refine_ls_number_restraints 0
_refine_ls_restrained_S_all 1.033
_refine_ls_R_factor_all 0.0887
_refine_ls_R_factor_gt 0.0516
_refine_ls_shift/su_max 0.000
_refine_ls_shift/su_mean 0.000
_refine_ls_structure_factor_coef Fsqd
_refine_ls_weighting_details 'calc w=1/[\s^2^(Fo^2^)+(0.0708P)^2^+0.0000P] where P=(Fo^2^+2Fc^2^)/3'
_refine_ls_weighting_scheme calc
_refine_ls_wR_factor_gt 0.1227
_refine_ls_wR_factor_ref 0.1453
_reflns_number_gt 5192
_reflns_number_total 7646
_reflns_threshold_expression >2sigma(I)
_cod_data_source_file c2dt30727h.txt
_cod_data_source_block 9
_cod_depositor_comments
;
The following automatic conversions were performed:
data name '_int_tables_symmetry_number' replaced with
'_symmetry_Int_Tables_number' as specified in the replacement file
'/home/antanas/src/cod-tools/trunk/data/replacement-values/replacement_tags.lst'.

Automatic conversion script
Id: cif_correct_tags 4998 2017-03-02 13:24:31Z antanas 
;
_cod_original_sg_symbol_H-M P21/n
_cod_database_code 7020167

loop_
_symmetry_equiv_pos_as_xyz
'x, y, z'
'-x+1/2, y+1/2, -z+1/2'
'-x, -y, -z'
'x-1/2, -y-1/2, z-1/2'

loop_
_atom_site_label
_atom_site_type_symbol
_atom_site_fract_x
_atom_site_fract_y
_atom_site_fract_z
_atom_site_U_iso_or_equiv
_atom_site_adp_type
_atom_site_occupancy
_atom_site_symmetry_multiplicity
_atom_site_calc_flag
_atom_site_refinement_flags
C1 C -0.0008(3) 0.30589(17) 0.4733(2) 0.0290(8) Uani 1 1 d .
H1A H 0.0510 0.3455 0.4670 0.044 Uiso 1 1 calc R
H1B H 0.0200 0.2889 0.5429 0.044 Uiso 1 1 calc R
H1C H -0.0811 0.3232 0.4542 0.044 Uiso 1 1 calc R
C2 C 0.0109(3) 0.24488(17) 0.4060(2) 0.0199(6) Uani 1 1 d .
C3 C 0.0594(3) 0.17983(17) 0.4454(2) 0.0218(7) Uani 1 1 d .
H3 H 0.0854 0.1754 0.5163 0.026 Uiso 1 1 calc R
C4 C 0.0727(3) 0.12025(16) 0.3880(2) 0.0176(6) Uani 1 1 d .
C5 C 0.1280(3) 0.05276(17) 0.4378(2) 0.0201(7) Uani 1 1 d .
C6 C 0.1821(3) 0.00671(16) 0.3861(2) 0.0228(7) Uani 1 1 d .
H6 H 0.1796 0.0172 0.3186 0.027 Uiso 1 1 calc R
C7 C 0.2399(3) -0.05461(17) 0.4322(2) 0.0283(8) Uani 1 1 d .
H7 H 0.2799 -0.0846 0.3973 0.034 Uiso 1 1 calc R
C8 C 0.2392(3) -0.07215(18) 0.5299(3) 0.0325(8) Uani 1 1 d .
H8 H 0.2778 -0.1144 0.5613 0.039 Uiso 1 1 calc R
C9 C 0.1820(3) -0.02750(18) 0.5807(2) 0.0292(8) Uani 1 1 d .
H9 H 0.1798 -0.0400 0.6465 0.035 Uiso 1 1 calc R
C10 C 0.1278(3) 0.03537(18) 0.5362(2) 0.0255(7) Uani 1 1 d .
H10 H 0.0908 0.0665 0.5722 0.031 Uiso 1 1 calc R
C11 C -0.1932(3) 0.09340(15) 0.1426(2) 0.0181(6) Uani 1 1 d .
C12 C -0.2950(3) 0.05506(16) 0.1324(2) 0.0226(7) Uani 1 1 d .
H12 H -0.3086 0.0113 0.0950 0.027 Uiso 1 1 calc R
C13 C -0.3771(3) 0.08116(17) 0.1772(2) 0.0260(7) Uani 1 1 d .
H13 H -0.4461 0.0546 0.1726 0.031 Uiso 1 1 calc R
C14 C -0.3574(3) 0.14608(16) 0.2285(2) 0.0214(7) Uani 1 1 d .
H14 H -0.4134 0.1654 0.2581 0.026 Uiso 1 1 calc R
C15 C -0.2547(3) 0.18251(16) 0.2360(2) 0.0193(6) Uani 1 1 d .
H15 H -0.2408 0.2273 0.2710 0.023 Uiso 1 1 calc R
C16 C -0.0968(3) 0.06975(15) 0.1014(2) 0.0187(6) Uani 1 1 d .
H16A H -0.1286 0.0467 0.0350 0.022 Uiso 1 1 calc R
H16B H -0.0471 0.0341 0.1470 0.022 Uiso 1 1 calc R
C17 C -0.0832(2) 0.25604(15) 0.0164(2) 0.0163(6) Uani 1 1 d .
C18 C -0.0883(3) 0.30841(15) -0.0557(2) 0.0198(6) Uani 1 1 d .
H18 H -0.0902 0.2949 -0.1221 0.024 Uiso 1 1 calc R
C19 C -0.0905(3) 0.38063(17) -0.0305(2) 0.0237(7) Uani 1 1 d .
H19 H -0.0932 0.4173 -0.0790 0.028 Uiso 1 1 calc R
C20 C -0.0888(3) 0.39880(16) 0.0669(2) 0.0233(7) Uani 1 1 d .
H20 H -0.0930 0.4481 0.0851 0.028 Uiso 1 1 calc R
C21 C -0.0810(3) 0.34474(15) 0.1370(2) 0.0215(7) Uani 1 1 d .
H21 H -0.0777 0.3573 0.2041 0.026 Uiso 1 1 calc R
C22 C -0.0879(3) 0.17600(15) -0.0028(2) 0.0181(6) Uani 1 1 d .
H22A H -0.0500 0.1648 -0.0559 0.022 Uiso 1 1 calc R
H22B H -0.1697 0.1601 -0.0264 0.022 Uiso 1 1 calc R
C23 C 0.1697(3) 0.18216(15) 0.1373(2) 0.0179(6) Uani 1 1 d .
C24 C 0.2725(3) 0.19820(16) 0.1150(2) 0.0239(7) Uani 1 1 d .
H24 H 0.2991 0.1687 0.0699 0.029 Uiso 1 1 calc R
C25 C 0.3357(3) 0.25787(17) 0.1596(2) 0.0245(7) Uani 1 1 d .
H25 H 0.4068 0.2695 0.1459 0.029 Uiso 1 1 calc R
C26 C 0.2945(3) 0.30073(16) 0.2247(2) 0.0214(7) Uani 1 1 d .
H26 H 0.3370 0.3419 0.2558 0.026 Uiso 1 1 calc R
C27 C 0.1912(3) 0.28266(15) 0.2436(2) 0.0182(6) Uani 1 1 d .
H27 H 0.1625 0.3120 0.2876 0.022 Uiso 1 1 calc R
C28 C 0.0949(3) 0.11774(15) 0.0961(2) 0.0171(6) Uani 1 1 d .
H28A H 0.1008 0.1060 0.0281 0.021 Uiso 1 1 calc R
H28B H 0.1209 0.0751 0.1398 0.021 Uiso 1 1 calc R
N4 N -0.1741(2) 0.15631(12) 0.19509(18) 0.0170(5) Uani 1 1 d .
N2 N -0.0780(2) 0.27419(12) 0.11207(18) 0.0164(5) Uani 1 1 d .
N3 N 0.1299(2) 0.22388(13) 0.20048(17) 0.0162(5) Uani 1 1 d .
N1 N -0.0274(2) 0.13578(12) 0.09178(17) 0.0154(5) Uani 1 1 d .
O1 O -0.02563(18) 0.25989(11) 0.31167(15) 0.0190(5) Uani 1 1 d .
O2 O 0.04229(18) 0.11847(11) 0.29135(14) 0.0184(5) Uani 1 1 d .
O3 O 0.3230(2) 0.03030(12) 0.07913(18) 0.0346(6) Uani 1 1 d .
O4 O 0.4137(3) -0.07174(16) 0.1620(3) 0.0765(12) Uani 1 1 d .
O5 O 0.3737(3) 0.0265(2) 0.2515(2) 0.0756(12) Uani 1 1 d .
O6 O 0.2219(2) -0.04558(12) 0.16110(18) 0.0309(6) Uani 1 1 d .
O7 O 0.1030(3) 0.21336(12) -0.13639(19) 0.0401(7) Uani 1 1 d .
O8 O 0.0446(2) 0.09342(12) -0.1712(2) 0.0412(7) Uani 1 1 d .
O9 O 0.2381(3) 0.12653(18) -0.1540(3) 0.0662(10) Uani 1 1 d .
O10 O 0.0923(2) 0.16471(13) -0.29385(18) 0.0374(6) Uani 1 1 d .
Cl1 Cl 0.33318(6) -0.01614(4) 0.16418(5) 0.02068(18) Uani 1 1 d .
Cl2 Cl 0.12077(7) 0.14849(4) -0.18888(6) 0.02157(18) Uani 1 1 d .
Co1 Co -0.02271(3) 0.19665(2) 0.20708(3) 0.01465(12) Uani 1 1 d .

loop_
_atom_site_aniso_label
_atom_site_aniso_U_11
_atom_site_aniso_U_22
_atom_site_aniso_U_33
_atom_site_aniso_U_23
_atom_site_aniso_U_13
_atom_site_aniso_U_12
C1 0.038(2) 0.0302(18) 0.0198(17) -0.0082(14) 0.0099(15) -0.0011(15)
C2 0.0182(15) 0.0293(17) 0.0144(15) -0.0046(13) 0.0079(12) -0.0074(13)
C3 0.0266(18) 0.0279(17) 0.0115(14) -0.0018(12) 0.0062(13) -0.0009(14)
C4 0.0154(15) 0.0257(16) 0.0120(14) 0.0045(12) 0.0044(11) -0.0014(12)
C5 0.0196(16) 0.0264(17) 0.0132(14) 0.0025(12) 0.0027(12) -0.0009(13)
C6 0.0329(19) 0.0224(16) 0.0114(15) -0.0011(12) 0.0032(13) -0.0030(14)
C7 0.039(2) 0.0229(17) 0.0216(17) -0.0017(14) 0.0071(15) 0.0046(15)
C8 0.042(2) 0.0265(18) 0.0254(19) 0.0061(15) 0.0033(16) 0.0058(16)
C9 0.035(2) 0.0351(19) 0.0157(16) 0.0120(14) 0.0042(14) -0.0015(16)
C10 0.0250(18) 0.0359(19) 0.0168(16) 0.0046(14) 0.0080(13) 0.0034(15)
C11 0.0238(16) 0.0163(14) 0.0132(14) 0.0042(11) 0.0035(12) -0.0004(12)
C12 0.0283(18) 0.0182(15) 0.0201(16) 0.0034(12) 0.0048(13) -0.0037(13)
C13 0.0247(18) 0.0300(18) 0.0219(17) 0.0093(14) 0.0043(14) -0.0043(14)
C14 0.0207(16) 0.0237(16) 0.0191(16) 0.0075(13) 0.0045(13) 0.0046(13)
C15 0.0184(16) 0.0220(16) 0.0167(15) 0.0011(12) 0.0036(12) 0.0030(12)
C16 0.0283(17) 0.0118(14) 0.0164(15) -0.0017(11) 0.0072(13) -0.0029(12)
C17 0.0153(15) 0.0163(15) 0.0173(15) 0.0013(11) 0.0046(12) 0.0006(11)
C18 0.0199(16) 0.0227(16) 0.0159(15) 0.0013(12) 0.0034(12) -0.0007(13)
C19 0.0250(17) 0.0193(16) 0.0258(17) 0.0066(13) 0.0052(14) 0.0033(13)
C20 0.0288(18) 0.0133(15) 0.0263(17) -0.0008(13) 0.0053(14) 0.0019(13)
C21 0.0267(17) 0.0175(15) 0.0196(16) -0.0031(12) 0.0050(13) 0.0021(13)
C22 0.0263(17) 0.0175(15) 0.0095(13) 0.0003(11) 0.0032(12) -0.0004(12)
C23 0.0217(16) 0.0174(15) 0.0141(14) 0.0022(11) 0.0041(12) 0.0022(12)
C24 0.0270(18) 0.0221(16) 0.0262(17) -0.0034(13) 0.0132(14) 0.0021(14)
C25 0.0209(17) 0.0266(17) 0.0280(18) 0.0032(14) 0.0099(14) 0.0000(13)
C26 0.0233(17) 0.0196(15) 0.0211(16) 0.0031(13) 0.0059(13) -0.0007(13)
C27 0.0231(16) 0.0180(15) 0.0134(14) 0.0013(11) 0.0051(12) 0.0012(12)
C28 0.0204(16) 0.0153(14) 0.0170(15) -0.0034(12) 0.0075(12) 0.0018(12)
N4 0.0229(14) 0.0151(12) 0.0129(12) 0.0016(10) 0.0050(10) 0.0009(10)
N2 0.0187(13) 0.0140(12) 0.0160(13) -0.0006(10) 0.0040(10) 0.0001(10)
N3 0.0205(13) 0.0170(12) 0.0105(12) 0.0009(10) 0.0032(10) 0.0004(10)
N1 0.0200(13) 0.0153(12) 0.0106(12) 0.0011(9) 0.0039(10) -0.0013(10)
O1 0.0214(11) 0.0210(11) 0.0151(11) -0.0036(9) 0.0060(9) -0.0009(9)
O2 0.0248(12) 0.0181(11) 0.0121(10) 0.0019(8) 0.0045(9) -0.0003(9)
O3 0.0380(15) 0.0333(14) 0.0319(14) 0.0136(11) 0.0089(12) 0.0001(12)
O4 0.088(3) 0.0506(19) 0.122(3) 0.048(2) 0.080(2) 0.0482(18)
O5 0.062(2) 0.140(3) 0.0336(17) -0.0444(19) 0.0276(16) -0.062(2)
O6 0.0292(14) 0.0260(12) 0.0356(14) 0.0011(11) 0.0059(11) -0.0111(10)
O7 0.066(2) 0.0272(13) 0.0363(15) -0.0071(11) 0.0301(14) -0.0092(13)
O8 0.0581(19) 0.0222(13) 0.0501(17) -0.0003(12) 0.0265(14) -0.0105(12)
O9 0.0364(18) 0.071(2) 0.081(2) 0.0081(19) -0.0002(16) 0.0198(16)
O10 0.0531(18) 0.0377(14) 0.0217(13) 0.0007(11) 0.0110(12) 0.0003(13)
Cl1 0.0211(4) 0.0224(4) 0.0195(4) 0.0013(3) 0.0071(3) 0.0043(3)
Cl2 0.0244(4) 0.0203(4) 0.0206(4) 0.0028(3) 0.0072(3) 0.0016(3)
Co1 0.0184(2) 0.0145(2) 0.0112(2) -0.00053(15) 0.00430(15) 0.00023(16)

loop_
_atom_type_symbol
_atom_type_description
_atom_type_scat_dispersion_real
_atom_type_scat_dispersion_imag
_atom_type_scat_source
C C 0.0033 0.0016 'International Tables Vol C Tables 4.2.6.8 and 6.1.1.4'
H H 0.0000 0.0000 'International Tables Vol C Tables 4.2.6.8 and 6.1.1.4'
N N 0.0061 0.0033 'International Tables Vol C Tables 4.2.6.8 and 6.1.1.4'
O O 0.0106 0.0060 'International Tables Vol C Tables 4.2.6.8 and 6.1.1.4'
Cl Cl 0.1484 0.1585 'International Tables Vol C Tables 4.2.6.8 and 6.1.1.4'
Co Co 0.3494 0.9721 'International Tables Vol C Tables 4.2.6.8 and 6.1.1.4'

loop_
_geom_angle_atom_site_label_1
_geom_angle_atom_site_label_2
_geom_angle_atom_site_label_3
_geom_angle
C2 C1 H1A 109.5
C2 C1 H1B 109.5
H1A C1 H1B 109.5
C2 C1 H1C 109.5
H1A C1 H1C 109.5
H1B C1 H1C 109.5
O1 C2 C3 125.2(3)
O1 C2 C1 114.1(3)
C3 C2 C1 120.7(3)
C2 C3 C4 124.3(3)
C2 C3 H3 117.9
C4 C3 H3 117.9
O2 C4 C3 124.8(3)
O2 C4 C5 115.0(3)
C3 C4 C5 120.2(3)
C6 C5 C10 119.4(3)
C6 C5 C4 119.1(3)
C10 C5 C4 121.5(3)
C5 C6 C7 120.6(3)
C5 C6 H6 119.7
C7 C6 H6 119.7
C6 C7 C8 120.0(3)
C6 C7 H7 120.0
C8 C7 H7 120.0
C9 C8 C7 119.6(3)
C9 C8 H8 120.2
C7 C8 H8 120.2
C8 C9 C10 120.6(3)
C8 C9 H9 119.7
C10 C9 H9 119.7
C9 C10 C5 119.8(3)
C9 C10 H10 120.1
C5 C10 H10 120.1
N4 C11 C12 120.4(3)
N4 C11 C16 115.1(3)
C12 C11 C16 124.6(3)
C11 C12 C13 119.5(3)
C11 C12 H12 120.3
C13 C12 H12 120.3
C14 C13 C12 119.4(3)
C14 C13 H13 120.3
C12 C13 H13 120.3
C13 C14 C15 118.8(3)
C13 C14 H14 120.6
C15 C14 H14 120.6
N4 C15 C14 121.7(3)
N4 C15 H15 119.1
C14 C15 H15 119.1
C11 C16 N1 107.8(2)
C11 C16 H16A 110.2
N1 C16 H16A 110.2
C11 C16 H16B 110.2
N1 C16 H16B 110.2
H16A C16 H16B 108.5
N2 C17 C18 121.2(3)
N2 C17 C22 114.0(2)
C18 C17 C22 124.7(3)
C19 C18 C17 119.5(3)
C19 C18 H18 120.2
C17 C18 H18 120.2
C18 C19 C20 119.0(3)
C18 C19 H19 120.5
C20 C19 H19 120.5
C21 C20 C19 119.5(3)
C21 C20 H20 120.3
C19 C20 H20 120.3
N2 C21 C20 121.2(3)
N2 C21 H21 119.4
C20 C21 H21 119.4
C17 C22 N1 110.2(2)
C17 C22 H22A 109.6
N1 C22 H22A 109.6
C17 C22 H22B 109.6
N1 C22 H22B 109.6
H22A C22 H22B 108.1
N3 C23 C24 121.4(3)
N3 C23 C28 114.6(3)
C24 C23 C28 124.0(3)
C25 C24 C23 118.8(3)
C25 C24 H24 120.6
C23 C24 H24 120.6
C24 C25 C26 119.6(3)
C24 C25 H25 120.2
C26 C25 H25 120.2
C27 C26 C25 119.2(3)
C27 C26 H26 120.4
C25 C26 H26 120.4
N3 C27 C26 121.1(3)
N3 C27 H27 119.4
C26 C27 H27 119.4
N1 C28 C23 108.4(2)
N1 C28 H28A 110.0
C23 C28 H28A 110.0
N1 C28 H28B 110.0
C23 C28 H28B 110.0
H28A C28 H28B 108.4
C15 N4 C11 120.1(3)
C15 N4 Co1 126.7(2)
C11 N4 Co1 113.1(2)
C21 N2 C17 119.5(3)
C21 N2 Co1 124.6(2)
C17 N2 Co1 113.50(19)
C23 N3 C27 119.9(3)
C23 N3 Co1 113.2(2)
C27 N3 Co1 126.5(2)
C28 N1 C16 112.3(2)
C28 N1 C22 112.1(2)
C16 N1 C22 109.4(2)
C28 N1 Co1 107.09(17)
C16 N1 Co1 106.58(17)
C22 N1 Co1 109.17(17)
C2 O1 Co1 125.36(19)
C4 O2 Co1 125.1(2)
O5 Cl1 O4 110.4(2)
O5 Cl1 O6 109.43(16)
O4 Cl1 O6 111.17(18)
O5 Cl1 O3 107.57(19)
O4 Cl1 O3 108.49(17)
O6 Cl1 O3 109.70(14)
O9 Cl2 O10 109.92(18)
O9 Cl2 O8 111.08(19)
O10 Cl2 O8 109.86(16)
O9 Cl2 O7 109.68(19)
O10 Cl2 O7 108.17(15)
O8 Cl2 O7 108.08(15)
O1 Co1 O2 95.21(9)
O1 Co1 N3 95.60(10)
O2 Co1 N3 89.68(10)
O1 Co1 N4 95.01(10)
O2 Co1 N4 88.57(9)
N3 Co1 N4 169.36(10)
O1 Co1 N2 89.42(10)
O2 Co1 N2 173.75(10)
N3 Co1 N2 85.67(10)
N4 Co1 N2 95.23(10)
O1 Co1 N1 175.80(9)
O2 Co1 N1 88.85(9)
N3 Co1 N1 85.51(10)
N4 Co1 N1 83.97(10)
N2 Co1 N1 86.62(10)

loop_
_geom_bond_atom_site_label_1
_geom_bond_atom_site_label_2
_geom_bond_distance
C1 C2 1.496(4)
C1 H1A 0.9800
C1 H1B 0.9800
C1 H1C 0.9800
C2 O1 1.290(3)
C2 C3 1.380(4)
C3 C4 1.394(4)
C3 H3 0.9500
C4 O2 1.289(3)
C4 C5 1.489(4)
C5 C6 1.386(4)
C5 C10 1.404(4)
C6 C7 1.388(4)
C6 H6 0.9500
C7 C8 1.397(5)
C7 H7 0.9500
C8 C9 1.386(5)
C8 H8 0.9500
C9 C10 1.389(4)
C9 H9 0.9500
C10 H10 0.9500
C11 N4 1.357(4)
C11 C12 1.386(4)
C11 C16 1.492(4)
C12 C13 1.391(4)
C12 H12 0.9500
C13 C14 1.381(4)
C13 H13 0.9500
C14 C15 1.384(4)
C14 H14 0.9500
C15 N4 1.342(4)
C15 H15 0.9500
C16 N1 1.505(4)
C16 H16A 0.9900
C16 H16B 0.9900
C17 N2 1.354(4)
C17 C18 1.382(4)
C17 C22 1.501(4)
C18 C19 1.382(4)
C18 H18 0.9500
C19 C20 1.387(4)
C19 H19 0.9500
C20 C21 1.380(4)
C20 H20 0.9500
C21 N2 1.352(4)
C21 H21 0.9500
C22 N1 1.507(3)
C22 H22A 0.9900
C22 H22B 0.9900
C23 N3 1.350(4)
C23 C24 1.386(4)
C23 C28 1.505(4)
C24 C25 1.383(4)
C24 H24 0.9500
C25 C26 1.392(4)
C25 H25 0.9500
C26 C27 1.378(4)
C26 H26 0.9500
C27 N3 1.354(4)
C27 H27 0.9500
C28 N1 1.491(4)
C28 H28A 0.9900
C28 H28B 0.9900
N4 Co1 1.929(3)
N2 Co1 1.935(2)
N3 Co1 1.928(3)
N1 Co1 1.944(2)
O1 Co1 1.872(2)
O2 Co1 1.886(2)
O3 Cl1 1.437(2)
O4 Cl1 1.417(3)
O5 Cl1 1.414(3)
O6 Cl1 1.433(2)
O7 Cl2 1.449(2)
O8 Cl2 1.434(2)
O9 Cl2 1.415(3)
O10 Cl2 1.433(2)

loop_
_geom_torsion_atom_site_label_1
_geom_torsion_atom_site_label_2
_geom_torsion_atom_site_label_3
_geom_torsion_atom_site_label_4
_geom_torsion
O1 C2 C3 C4 -1.8(5)
C1 C2 C3 C4 179.5(3)
C2 C3 C4 O2 0.4(5)
C2 C3 C4 C5 179.0(3)
O2 C4 C5 C6 24.2(4)
C3 C4 C5 C6 -154.4(3)
O2 C4 C5 C10 -156.6(3)
C3 C4 C5 C10 24.7(4)
C10 C5 C6 C7 -2.7(5)
C4 C5 C6 C7 176.5(3)
C5 C6 C7 C8 3.0(5)
C6 C7 C8 C9 -0.9(5)
C7 C8 C9 C10 -1.6(5)
C8 C9 C10 C5 1.9(5)
C6 C5 C10 C9 0.2(5)
C4 C5 C10 C9 -178.9(3)
N4 C11 C12 C13 -0.7(4)
C16 C11 C12 C13 177.7(3)
C11 C12 C13 C14 2.1(5)
C12 C13 C14 C15 -1.6(4)
C13 C14 C15 N4 -0.2(4)
N4 C11 C16 N1 -23.5(3)
C12 C11 C16 N1 158.1(3)
N2 C17 C18 C19 -1.4(5)
C22 C17 C18 C19 175.9(3)
C17 C18 C19 C20 -0.6(5)
C18 C19 C20 C21 2.2(5)
C19 C20 C21 N2 -1.7(5)
N2 C17 C22 N1 -28.6(4)
C18 C17 C22 N1 153.9(3)
N3 C23 C24 C25 0.7(5)
C28 C23 C24 C25 -178.2(3)
C23 C24 C25 C26 -0.6(5)
C24 C25 C26 C27 0.1(5)
C25 C26 C27 N3 0.4(4)
N3 C23 C28 N1 28.9(3)
C24 C23 C28 N1 -152.2(3)
C14 C15 N4 C11 1.6(4)
C14 C15 N4 Co1 -175.2(2)
C12 C11 N4 C15 -1.2(4)
C16 C11 N4 C15 -179.7(3)
C12 C11 N4 Co1 176.0(2)
C16 C11 N4 Co1 -2.5(3)
C20 C21 N2 C17 -0.3(4)
C20 C21 N2 Co1 161.0(2)
C18 C17 N2 C21 1.9(4)
C22 C17 N2 C21 -175.7(3)
C18 C17 N2 Co1 -161.4(2)
C22 C17 N2 Co1 21.0(3)
C24 C23 N3 C27 -0.1(4)
C28 C23 N3 C27 178.8(2)
C24 C23 N3 Co1 173.3(2)
C28 C23 N3 Co1 -7.7(3)
C26 C27 N3 C23 -0.4(4)
C26 C27 N3 Co1 -172.9(2)
C23 C28 N1 C16 -151.9(2)
C23 C28 N1 C22 84.4(3)
C23 C28 N1 Co1 -35.3(3)
C11 C16 N1 C28 154.4(2)
C11 C16 N1 C22 -80.5(3)
C11 C16 N1 Co1 37.5(3)
C17 C22 N1 C28 -96.3(3)
C17 C22 N1 C16 138.4(2)
C17 C22 N1 Co1 22.2(3)
C3 C2 O1 Co1 0.7(4)
C1 C2 O1 Co1 179.5(2)
C3 C4 O2 Co1 1.8(4)
C5 C4 O2 Co1 -176.78(19)
C2 O1 Co1 O2 1.0(2)
C2 O1 Co1 N3 -89.2(2)
C2 O1 Co1 N4 90.0(2)
C2 O1 Co1 N2 -174.8(2)
C4 O2 Co1 O1 -2.2(2)
C4 O2 Co1 N3 93.4(2)
C4 O2 Co1 N4 -97.1(2)
C4 O2 Co1 N1 178.9(2)
C23 N3 Co1 O1 173.1(2)
C27 N3 Co1 O1 -13.9(2)
C23 N3 Co1 O2 77.9(2)
C27 N3 Co1 O2 -109.1(2)
C23 N3 Co1 N4 -2.6(7)
C27 N3 Co1 N4 170.4(5)
C23 N3 Co1 N2 -97.9(2)
C27 N3 Co1 N2 75.1(2)
C23 N3 Co1 N1 -10.9(2)
C27 N3 Co1 N1 162.0(2)
C15 N4 Co1 O1 13.2(2)
C11 N4 Co1 O1 -163.78(19)
C15 N4 Co1 O2 108.3(2)
C11 N4 Co1 O2 -68.68(19)
C15 N4 Co1 N3 -171.1(5)
C11 N4 Co1 N3 12.0(6)
C15 N4 Co1 N2 -76.7(2)
C11 N4 Co1 N2 106.3(2)
C15 N4 Co1 N1 -162.7(2)
C11 N4 Co1 N1 20.31(19)
C21 N2 Co1 O1 12.8(3)
C17 N2 Co1 O1 175.2(2)
C21 N2 Co1 N3 -82.8(3)
C17 N2 Co1 N3 79.5(2)
C21 N2 Co1 N4 107.8(3)
C17 N2 Co1 N4 -89.9(2)
C21 N2 Co1 N1 -168.6(3)
C17 N2 Co1 N1 -6.2(2)
C28 N1 Co1 O2 -63.71(17)
C16 N1 Co1 O2 56.68(18)
C22 N1 Co1 O2 174.75(19)
C28 N1 Co1 N3 26.06(17)
C16 N1 Co1 N3 146.45(19)
C22 N1 Co1 N3 -95.48(19)
C28 N1 Co1 N4 -152.40(18)
C16 N1 Co1 N4 -32.01(18)
C22 N1 Co1 N4 86.07(19)
C28 N1 Co1 N2 111.98(18)
C16 N1 Co1 N2 -127.63(19)
C22 N1 Co1 N2 -9.56(19)
